data_7702364
loop_
_publ_author_name
'Deeming, Antony J.'
'Shinhmar, Mukesh K.'
'Arce, Alejandro J.'
'De Sanctis, Ysaura'

_publ_section_title
;
 Two different types of 2-thienyl bridge in dinuclear manganese and
 rhenium compounds
;
_journal_issue 7
_journal_name_full 'Journal of the Chemical Society, Dalton Transactions'
_journal_page_first 1153
_journal_paper_doi 10.1039/a809845j
_journal_year 1999
_chemical_formula_moiety '[Re2(PPh2)(C4H3S)(CO)8]'
_chemical_formula_sum 'C24 H13 O8 P Re2 S'
_chemical_formula_weight 864.77
_chemical_name_systematic
; 
 [Re2(mu-PPh2)(mu-C4H3S)(CO)8] (COMPOUND 5 IN DALTON PAPER 8/09845J)
;
_space_group_IT_number 14
_space_group_name_Hall '-P 2yab'
_space_group_name_H-M_alt 'P 1 21/a 1'
_symmetry_cell_setting monoclinic
_symmetry_space_group_name_H-M 'P 1 21/a 1'
_atom_sites_solution_hydrogens geom
_atom_sites_solution_primary direct
_atom_sites_solution_secondary difmap
_audit_creation_method SHELXL
_cell_angle_alpha 90.00
_cell_angle_beta 105.37(2)
_cell_angle_gamma 90.00
_cell_formula_units_Z 4
_cell_length_a 9.367(2)
_cell_length_b 30.236(13)
_cell_length_c 9.481(3)
_cell_measurement_reflns_used 25
_cell_measurement_temperature 293(2)
_cell_measurement_theta_max 14
_cell_measurement_theta_min 7
_cell_volume 2589.2(15)
_computing_cell_refinement 'SHELXTL PLUS'
_computing_data_collection 'SHELXTL PLUS'
_computing_data_reduction 'SHELXTL PLUS'
_computing_molecular_graphics 'SHELXTL PLUS'
_computing_publication_material 'SHELXL-93 (Sheldrick, 1993)'
_computing_structure_refinement 'SHELXL-93 (Sheldrick, 1993)'
_computing_structure_solution 'SHELXS-86 (Sheldrick, 1990)'
_diffrn_ambient_temperature 293(2)
_diffrn_measurement_device 'Nicolet R3v/m'
_diffrn_measurement_method 'omega scans'
_diffrn_radiation_monochromator graphite
_diffrn_radiation_source 'fine-focus sealed tube'
_diffrn_radiation_type MoK\a
_diffrn_radiation_wavelength 0.71073
_diffrn_reflns_av_R_equivalents 0.0621
_diffrn_reflns_av_sigmaI/netI 0.0341
_diffrn_reflns_limit_h_max 11
_diffrn_reflns_limit_h_min 0
_diffrn_reflns_limit_k_max 35
_diffrn_reflns_limit_k_min 0
_diffrn_reflns_limit_l_max 10
_diffrn_reflns_limit_l_min -11
_diffrn_reflns_number 4763
_diffrn_reflns_theta_max 25.01
_diffrn_reflns_theta_min 2.60
_diffrn_standards_decay_% 0
_diffrn_standards_interval_count 97
_diffrn_standards_number 3
_exptl_absorpt_coefficient_mu 9.530
_exptl_absorpt_correction_T_max 1.000
_exptl_absorpt_correction_T_min 0.455
_exptl_absorpt_correction_type 'empirical, psi-scans'
_exptl_crystal_colour colorless
_exptl_crystal_density_diffrn 2.218
_exptl_crystal_description block
_exptl_crystal_F_000 1608
_exptl_crystal_size_max 0.45
_exptl_crystal_size_mid 0.32
_exptl_crystal_size_min 0.25
_refine_diff_density_max 2.005
_refine_diff_density_min -1.934
_refine_diff_density_rms 0.238
_refine_ls_extinction_coef 0.0006(2)
_refine_ls_extinction_expression Fc^*^=kFc[1+0.001xFc^2^\l^3^/sin(2\q)]^-1/4^
_refine_ls_extinction_method SHELXL
_refine_ls_goodness_of_fit_all 1.030
_refine_ls_goodness_of_fit_obs 1.060
_refine_ls_matrix_type full
_refine_ls_number_parameters 326
_refine_ls_number_reflns 4480
_refine_ls_number_restraints 0
_refine_ls_restrained_S_all 1.036
_refine_ls_restrained_S_obs 1.060
_refine_ls_R_factor_all 0.0594
_refine_ls_R_factor_obs 0.0491
_refine_ls_shift/esd_max -0.002
_refine_ls_shift/esd_mean 0.000
_refine_ls_structure_factor_coef Fsqd
_refine_ls_weighting_details 'w=1/[\s^2^(Fo^2^)+(0.0866P)^2^+18.3878P] where P=(Fo^2^+2Fc^2^)/3'
_refine_ls_weighting_scheme calc
_refine_ls_wR_factor_all 0.1352
_refine_ls_wR_factor_obs 0.1257
_reflns_number_observed 3738
_reflns_number_total 4483
_reflns_observed_criterion >2sigma(I)
_cod_data_source_file 809845j.txt
_cod_data_source_block str469
_cod_depositor_comments
;
The following automatic conversions were performed:

data item '_refine_ls_weighting_scheme' value 'calc
w=1/[\s^2^(Fo^2^)+(0.0866P)^2^+18.3878P] where P=(Fo^2^+2Fc^2^)/3'
was changed to 'calc'. A new data item '_refine_ls_weighting_details'
was created with the value set to
'w=1/[\s^2^(Fo^2^)+(0.0866P)^2^+18.3878P] where P=(Fo^2^+2Fc^2^)/3'.

Automatic conversion script
Id: cif_fix_values 6909 2019-04-08 15:41:33Z antanas 
;
_cod_original_cell_volume 2589.2(16)
_cod_original_sg_symbol_H-M P2(1)/a
_cod_database_code 7702364

loop_
_symmetry_equiv_pos_as_xyz
'x, y, z'
'-x+1/2, y+1/2, -z'
'-x, -y, -z'
'x-1/2, -y-1/2, z'

loop_
_atom_site_aniso_label
_atom_site_aniso_U_11
_atom_site_aniso_U_22
_atom_site_aniso_U_33
_atom_site_aniso_U_23
_atom_site_aniso_U_13
_atom_site_aniso_U_12
Re1 0.0260(3) 0.0314(3) 0.0322(3) 0.0047(2) 0.0064(2) 0.0041(2)
Re2 0.0249(3) 0.0418(3) 0.0366(3) -0.0060(2) 0.0064(2) 0.0035(2)
S 0.041(2) 0.0352(14) 0.0362(15) 0.0014(11) 0.0132(12) -0.0002(11)
C1 0.034(6) 0.038(6) 0.034(6) 0.006(4) 0.014(5) -0.005(4)
C2 0.037(6) 0.041(6) 0.030(6) 0.008(5) 0.004(5) -0.008(5)
C3 0.058(8) 0.055(8) 0.031(6) 0.003(5) 0.009(6) -0.012(6)
C4 0.051(7) 0.051(7) 0.042(7) 0.019(6) 0.009(6) 0.000(6)
P 0.0207(12) 0.0310(13) 0.0308(14) 0.0004(10) 0.0040(10) 0.0003(9)
C31 0.032(6) 0.034(5) 0.041(6) -0.003(5) 0.005(5) -0.002(4)
C32 0.046(7) 0.065(8) 0.046(7) -0.017(6) 0.022(6) -0.014(6)
C33 0.036(7) 0.081(10) 0.070(10) -0.016(8) 0.007(7) -0.025(7)
C34 0.067(10) 0.074(10) 0.053(9) -0.030(7) -0.003(7) -0.018(8)
C35 0.071(10) 0.067(9) 0.049(8) -0.018(7) 0.020(7) 0.002(7)
C36 0.047(7) 0.057(7) 0.052(8) -0.003(6) 0.022(6) -0.009(6)
C41 0.027(5) 0.034(5) 0.032(5) -0.003(4) 0.006(4) 0.001(4)
C42 0.027(5) 0.062(7) 0.031(6) 0.016(5) 0.009(5) -0.004(5)
C43 0.046(7) 0.053(8) 0.064(9) 0.008(6) -0.001(7) -0.012(6)
C44 0.071(9) 0.038(6) 0.053(8) 0.014(6) 0.017(7) -0.013(6)
C45 0.043(7) 0.042(6) 0.045(7) 0.004(5) 0.009(6) 0.009(5)
C46 0.029(6) 0.051(7) 0.039(6) 0.005(5) -0.002(5) 0.006(5)
C11 0.047(7) 0.041(6) 0.033(6) -0.006(5) 0.013(5) 0.006(5)
O11 0.063(6) 0.054(5) 0.073(7) 0.026(5) 0.001(5) 0.023(5)
C12 0.054(8) 0.046(7) 0.049(8) 0.019(6) 0.010(7) 0.024(6)
O12 0.070(7) 0.109(9) 0.073(7) 0.038(6) 0.043(6) 0.040(6)
C13 0.045(7) 0.040(6) 0.025(5) -0.004(4) 0.004(5) 0.003(5)
O13 0.082(7) 0.041(5) 0.064(7) 0.002(5) 0.007(6) -0.005(5)
C14 0.032(6) 0.065(8) 0.032(6) 0.015(5) -0.002(5) -0.006(6)
O14 0.076(8) 0.070(7) 0.072(7) 0.001(5) -0.011(6) -0.037(6)
C21 0.030(6) 0.071(9) 0.064(9) -0.022(7) 0.013(6) 0.006(6)
O21 0.049(6) 0.134(10) 0.087(8) -0.048(8) 0.025(6) 0.021(6)
C22 0.042(7) 0.083(10) 0.036(7) -0.011(6) 0.022(6) -0.013(7)
O22 0.071(7) 0.106(9) 0.085(8) -0.020(7) 0.026(6) -0.056(7)
C23 0.036(7) 0.071(9) 0.051(8) -0.015(7) 0.006(6) 0.015(6)
O23 0.052(6) 0.135(11) 0.065(7) 0.001(7) -0.006(6) 0.029(7)
C24 0.063(8) 0.034(6) 0.038(7) -0.006(5) 0.000(6) 0.003(6)
O24 0.071(7) 0.049(6) 0.080(8) -0.002(5) 0.009(6) -0.001(5)

loop_
_atom_site_label
_atom_site_type_symbol
_atom_site_fract_x
_atom_site_fract_y
_atom_site_fract_z
_atom_site_U_iso_or_equiv
_atom_site_thermal_displace_type
_atom_site_occupancy
_atom_site_calc_flag
_atom_site_refinement_flags
Re1 Re 0.54418(4) 0.668624(13) 0.02556(5) 0.0301(2) Uani 1 d .
Re2 Re 0.90833(4) 0.590247(14) -0.00708(5) 0.0348(2) Uani 1 d .
S S 0.6553(3) 0.66557(9) -0.1844(3) 0.0368(6) Uani 1 d .
C1 C 0.7258(12) 0.6109(4) -0.1865(12) 0.035(2) Uani 1 d .
C2 C 0.6453(12) 0.5930(4) -0.3114(12) 0.037(2) Uani 1 d .
H2A H 0.6656(12) 0.5636(4) -0.3392(12) 0.080 Uiso 1 d R
C3 C 0.5276(15) 0.6192(4) -0.4011(14) 0.049(3) Uani 1 d .
H3A H 0.4635(15) 0.6092(4) -0.4920(14) 0.080 Uiso 1 d R
C4 C 0.5160(15) 0.6590(4) -0.3459(14) 0.049(3) Uani 1 d .
H4A H 0.4432(15) 0.6811(4) -0.3874(14) 0.080 Uiso 1 d R
P P 0.7644(3) 0.62209(8) 0.1592(3) 0.0280(5) Uani 1 d .
C31 C 0.8745(12) 0.6558(4) 0.3127(13) 0.036(2) Uani 1 d .
C32 C 1.0128(14) 0.6728(4) 0.3128(15) 0.050(3) Uani 1 d .
H32A H 1.0567(14) 0.6648(4) 0.2357(15) 0.080 Uiso 1 d R
C33 C 1.0850(15) 0.7011(5) 0.4261(17) 0.064(4) Uani 1 d .
H33A H 1.1801(15) 0.7129(5) 0.4264(17) 0.080 Uiso 1 d R
C34 C 1.0231(17) 0.7117(5) 0.5395(16) 0.068(4) Uani 1 d .
H34A H 1.0731(17) 0.7314(5) 0.6161(16) 0.080 Uiso 1 d R
C35 C 0.8867(17) 0.6942(5) 0.5393(16) 0.062(4) Uani 1 d .
H35A H 0.8443(17) 0.7007(5) 0.6188(16) 0.080 Uiso 1 d R
C36 C 0.8126(15) 0.6666(4) 0.4279(15) 0.050(3) Uani 1 d .
H36A H 0.7165(15) 0.6553(4) 0.4265(15) 0.080 Uiso 1 d R
C41 C 0.7146(11) 0.5759(3) 0.2650(11) 0.031(2) Uani 1 d .
C42 C 0.5726(12) 0.5592(4) 0.2386(12) 0.040(3) Uani 1 d .
H42A H 0.4929(12) 0.5738(4) 0.1695(12) 0.080 Uiso 1 d R
C43 C 0.5453(15) 0.5212(4) 0.3079(16) 0.057(4) Uani 1 d .
H43A H 0.4469(15) 0.5092(4) 0.2850(16) 0.080 Uiso 1 d R
C44 C 0.6569(16) 0.5005(4) 0.4079(15) 0.054(3) Uani 1 d .
H44A H 0.6369(16) 0.4744(4) 0.4568(15) 0.080 Uiso 1 d R
C45 C 0.7987(13) 0.5179(4) 0.4426(14) 0.044(3) Uani 1 d .
H45A H 0.8774(13) 0.5039(4) 0.5146(14) 0.080 Uiso 1 d R
C46 C 0.8262(12) 0.5549(4) 0.3712(13) 0.042(3) Uani 1 d .
H46A H 0.9247(12) 0.5667(4) 0.3944(13) 0.080 Uiso 1 d R
C11 C 0.3931(13) 0.7082(4) -0.0874(12) 0.040(3) Uani 1 d .
O11 O 0.3061(11) 0.7323(3) -0.1507(12) 0.066(3) Uani 1 d .
C12 C 0.4543(15) 0.6666(4) 0.1827(15) 0.051(3) Uani 1 d .
O12 O 0.3974(13) 0.6658(4) 0.2795(13) 0.079(4) Uani 1 d .
C13 C 0.6644(13) 0.7208(4) 0.1122(12) 0.038(2) Uani 1 d .
O13 O 0.7309(12) 0.7501(3) 0.1589(11) 0.065(3) Uani 1 d .
C14 C 0.4268(13) 0.6166(4) -0.0678(13) 0.045(3) Uani 1 d .
O14 O 0.3570(13) 0.5873(4) -0.1241(13) 0.078(4) Uani 1 d .
C21 C 0.9932(13) 0.5644(5) -0.1564(16) 0.055(3) Uani 1 d .
O21 O 1.0400(11) 0.5496(5) -0.2424(14) 0.088(4) Uani 1 d .
C22 C 1.0080(14) 0.6458(5) -0.0317(14) 0.052(3) Uani 1 d .
O22 O 1.0590(13) 0.6787(4) -0.0533(14) 0.086(4) Uani 1 d .
C23 C 1.0721(14) 0.5712(5) 0.1591(15) 0.054(3) Uani 1 d .
O23 O 1.1672(12) 0.5609(5) 0.2525(13) 0.088(4) Uani 1 d .
C24 C 0.7915(15) 0.5344(4) -0.0006(13) 0.048(3) Uani 1 d .
O24 O 0.7290(12) 0.5030(3) -0.0069(13) 0.069(3) Uani 1 d .

loop_
_atom_type_symbol
_atom_type_description
_atom_type_scat_dispersion_real
_atom_type_scat_dispersion_imag
_atom_type_scat_source
C C 0.0033 0.0016 'International Tables Vol C Tables 4.2.6.8 and 6.1.1.4'
H H 0.0000 0.0000 'International Tables Vol C Tables 4.2.6.8 and 6.1.1.4'
O O 0.0106 0.0060 'International Tables Vol C Tables 4.2.6.8 and 6.1.1.4'
P P 0.1023 0.0942 'International Tables Vol C Tables 4.2.6.8 and 6.1.1.4'
S S 0.1246 0.1234 'International Tables Vol C Tables 4.2.6.8 and 6.1.1.4'
Re Re -1.0185 7.2310 'International Tables Vol C Tables 4.2.6.8 and 6.1.1.4'

loop_
_geom_angle_atom_site_label_1
_geom_angle_atom_site_label_2
_geom_angle_atom_site_label_3
_geom_angle
_geom_angle_publ_flag
C12 Re1 C11 92.4(5) ?
C12 Re1 C13 91.2(5) ?
C11 Re1 C13 89.4(5) ?
C12 Re1 C14 90.9(6) ?
C11 Re1 C14 90.3(5) ?
C13 Re1 C14 177.8(5) ?
C12 Re1 S 175.8(4) ?
C11 Re1 S 88.8(3) ?
C13 Re1 S 92.8(3) ?
C14 Re1 S 85.0(4) ?
C12 Re1 P 93.5(3) ?
C11 Re1 P 172.8(4) ?
C13 Re1 P 86.4(3) ?
C14 Re1 P 93.7(3) ?
S Re1 P 85.52(9) yes
C21 Re2 C22 87.6(6) ?
C21 Re2 C23 94.7(5) ?
C22 Re2 C23 93.0(6) ?
C21 Re2 C24 90.9(6) ?
C22 Re2 C24 174.4(5) ?
C23 Re2 C24 92.5(6) ?
C21 Re2 C1 86.3(5) ?
C22 Re2 C1 87.7(5) ?
C23 Re2 C1 178.9(5) ?
C24 Re2 C1 86.8(4) ?
C21 Re2 P 172.0(4) ?
C22 Re2 P 95.6(4) ?
C23 Re2 P 92.5(4) ?
C24 Re2 P 85.2(4) ?
C1 Re2 P 86.5(3) yes
C4 S C1 94.5(6) yes
C4 S Re1 109.5(5) yes
C1 S Re1 106.2(4) yes
C2 C1 S 105.2(8) ?
C2 C1 Re2 136.2(9) ?
S C1 Re2 118.6(6) yes
C1 C2 C3 117.6(11) ?
C4 C3 C2 113.3(11) ?
C3 C4 S 109.2(10) ?
C41 P C31 99.0(5) ?
C41 P Re2 107.7(3) ?
C31 P Re2 115.0(4) ?
C41 P Re1 113.6(3) ?
C31 P Re1 107.3(4) ?
Re2 P Re1 113.43(10) yes
C32 C31 C36 119.3(11) ?
C32 C31 P 121.9(9) ?
C36 C31 P 118.7(9) ?
C31 C32 C33 119.1(12) ?
C34 C33 C32 121.3(12) ?
C35 C34 C33 119.1(12) ?
C36 C35 C34 120.6(13) ?
C35 C36 C31 120.6(12) ?
C42 C41 C46 117.6(10) ?
C42 C41 P 123.2(8) ?
C46 C41 P 119.1(8) ?
C43 C42 C41 120.6(11) ?
C44 C43 C42 120.5(12) ?
C43 C44 C45 120.1(11) ?
C46 C45 C44 119.2(11) ?
C45 C46 C41 121.8(11) ?
O11 C11 Re1 178.0(10) ?
O12 C12 Re1 179.2(9) ?
O13 C13 Re1 179.1(10) ?
O14 C14 Re1 178.4(11) ?
O21 C21 Re2 179.2(12) ?
O22 C22 Re2 175.8(13) ?
O23 C23 Re2 178.4(14) ?
O24 C24 Re2 174.8(12) ?

loop_
_geom_bond_atom_site_label_1
_geom_bond_atom_site_label_2
_geom_bond_distance
_geom_bond_publ_flag
Re1 C12 1.896(15) yes
Re1 C11 1.944(12) yes
Re1 C13 1.984(12) yes
Re1 C14 1.987(13) yes
Re1 S 2.481(3) yes
Re1 P 2.541(3) yes
Re2 C21 1.961(13) yes
Re2 C22 1.965(15) yes
Re2 C23 1.972(13) yes
Re2 C24 2.021(13) yes
Re2 C1 2.160(11) yes
Re2 P 2.522(3) yes
S C4 1.739(13) yes
S C1 1.781(11) yes
C1 C2 1.34(2) yes
C2 C3 1.44(2) yes
C3 C4 1.33(2) yes
P C41 1.849(11) ?
P C31 1.850(11) ?
C31 C32 1.39(2) ?
C31 C36 1.40(2) ?
C32 C33 1.40(2) ?
C33 C34 1.39(2) ?
C34 C35 1.38(2) ?
C35 C36 1.38(2) ?
C41 C42 1.383(15) ?
C41 C46 1.398(15) ?
C42 C43 1.38(2) ?
C43 C44 1.36(2) ?
C44 C45 1.38(2) ?
C45 C46 1.37(2) ?
C11 O11 1.138(14) ?
C12 O12 1.18(2) ?
C13 O13 1.107(14) ?
C14 O14 1.15(2) ?
C21 O21 1.12(2) ?
C22 O22 1.15(2) ?
C23 O23 1.12(2) ?
C24 O24 1.109(15) ?
